data_4034405
loop_
_publ_author_name
'Miao, Wei'
'Feng, Yuanmei'
'Wu, Qinghua'
'Sheng, Wanle'
'Li, Mao'
'Liu, Qingyun'
'Hao, Erhong'
'Jiao, Lijuan'

_publ_section_title
;
 Phenanthro[<i>b</i>]-Fused BODIPYs through Tandem Suzuki and Oxidative
 Aromatic Couplings: Synthesis and Photophysical Properties.
;
_journal_issue 15
_journal_name_full 'The Journal of organic chemistry'
_journal_page_first 9693
_journal_page_last 9704
_journal_paper_doi 10.1021/acs.joc.9b01425
_journal_volume 84
_journal_year 2019
_chemical_formula_moiety '0.04(C75 H65 B F2 N2)'
_chemical_formula_sum 'C75 H65 B F2 N2'
_chemical_formula_weight 1043.10
_space_group_crystal_system orthorhombic
_space_group_IT_number 20
_space_group_name_Hall 'C 2c 2'
_space_group_name_H-M_alt 'C 2 2 21'
_atom_sites_solution_hydrogens geom
_atom_sites_solution_primary iterative
_audit_creation_date 2018-11-09
_audit_creation_method
;
Olex2 1.2-beta
(compiled 2018.05.29 svn.r3508 for OlexSys, GUI svn.r5506)
;
_cell_angle_alpha 90
_cell_angle_beta 90
_cell_angle_gamma 90
_cell_formula_units_Z 4
_cell_length_a 9.4881(8)
_cell_length_b 34.080(4)
_cell_length_c 21.122(2)
_cell_measurement_reflns_used 9959
_cell_measurement_temperature 293
_cell_measurement_theta_max 27.47
_cell_measurement_theta_min 2.95
_cell_volume 6829.9(12)
_computing_cell_refinement 'SAINT v8.37A (Bruker, 2015)'
_computing_data_reduction 'SAINT v8.37A (Bruker, 2015)'
_computing_molecular_graphics 'Olex2 (Dolomanov et al., 2009)'
_computing_publication_material 'Olex2 (Dolomanov et al., 2009)'
_computing_structure_refinement 'ShelXL (Sheldrick, 2015)'
_computing_structure_solution 'olex2.solve (Bourhis et al., 2015)'
_diffrn_ambient_temperature 293
_diffrn_measured_fraction_theta_full 0.998
_diffrn_measured_fraction_theta_max 0.994
_diffrn_measurement_device_type 'Bruker APEX-II CCD'
_diffrn_measurement_method '\f and \w scans'
_diffrn_radiation_type MoK\a
_diffrn_radiation_wavelength 0.71073
_diffrn_reflns_av_R_equivalents 0.1545
_diffrn_reflns_av_unetI/netI 0.0469
_diffrn_reflns_Laue_measured_fraction_full 0.998
_diffrn_reflns_Laue_measured_fraction_max 0.994
_diffrn_reflns_limit_h_max 12
_diffrn_reflns_limit_h_min -12
_diffrn_reflns_limit_k_max 44
_diffrn_reflns_limit_k_min -44
_diffrn_reflns_limit_l_max 27
_diffrn_reflns_limit_l_min -27
_diffrn_reflns_number 208828
_diffrn_reflns_point_group_measured_fraction_full 0.999
_diffrn_reflns_point_group_measured_fraction_max 0.993
_diffrn_reflns_theta_full 25.242
_diffrn_reflns_theta_max 27.596
_diffrn_reflns_theta_min 2.797
_diffrn_standards_number 0
_exptl_absorpt_coefficient_mu 0.062
_exptl_absorpt_correction_T_max 0.7456
_exptl_absorpt_correction_T_min 0.6917
_exptl_absorpt_process_details
;
SADABS-2014/5 (Bruker,2014/5) was used for absorption correction.
wR2(int) was 0.1057 before and 0.0718 after correction.
The Ratio of minimum to maximum transmission is 0.9277.
The \l/2 correction factor is Not present.
;
_exptl_crystal_colour 'metallic light red'
_exptl_crystal_colour_lustre metallic
_exptl_crystal_colour_modifier light
_exptl_crystal_colour_primary red
_exptl_crystal_density_diffrn 1.014
_exptl_crystal_description needle
_exptl_crystal_F_000 3539
_exptl_crystal_size_max 0.14
_exptl_crystal_size_mid 0.12
_exptl_crystal_size_min 0.12
_refine_diff_density_max 0.164
_refine_diff_density_min -0.165
_refine_diff_density_rms 0.041
_refine_ls_abs_structure_details
;
 Flack x determined using 1678 quotients [(I+)-(I-)]/[(I+)+(I-)]
 (Parsons, Flack and Wagner, Acta Cryst. B69 (2013) 249-259).
;
_refine_ls_abs_structure_Flack 0.4(3)
_refine_ls_extinction_method none
_refine_ls_goodness_of_fit_ref 1.040
_refine_ls_hydrogen_treatment constr
_refine_ls_matrix_type full
_refine_ls_number_parameters 396
_refine_ls_number_reflns 7866
_refine_ls_number_restraints 0
_refine_ls_restrained_S_all 1.040
_refine_ls_R_factor_all 0.1163
_refine_ls_R_factor_gt 0.0690
_refine_ls_shift/su_max 0.000
_refine_ls_shift/su_mean 0.000
_refine_ls_structure_factor_coef Fsqd
_refine_ls_weighting_details 'w=1/[\s^2^(Fo^2^)+(0.0883P)^2^+2.9553P] where P=(Fo^2^+2Fc^2^)/3'
_refine_ls_weighting_scheme calc
_refine_ls_wR_factor_gt 0.1591
_refine_ls_wR_factor_ref 0.1828
_reflns_Friedel_coverage 0.812
_reflns_Friedel_fraction_full 1.000
_reflns_Friedel_fraction_max 0.993
_reflns_number_gt 5025
_reflns_number_total 7866
_reflns_threshold_expression 'I > 2\s(I)'
_cod_data_source_file jo9b01425_si_002.cif
_cod_data_source_block a_sq
_cod_original_cell_volume 6829.9(11)
_cod_database_code 4034405
_shelx_shelxl_version_number 2014/7
_shelx_space_group_comment
;
The symmetry employed for this shelxl refinement is uniquely defined
by the following loop, which should always be used as a source of
symmetry information in preference to the above space-group names.
They are only intended as comments.
;
_olex2_refinement_description
;
1. Fixed Uiso
 At 1.2 times of:
  All C(H) groups
 At 1.5 times of:
  All C(H,H,H) groups
2. Others
 Fixed Sof: C36(0.5) C40(0.5) C50(0.5) C2(0.5) C1AA(0.5) C0AA(0.5)
3.a Aromatic/amide H refined with riding coordinates:
 C9(H9), C12(H12), C13(H13), C16(H16), C19(H19), C20(H20), C22(H22), C23(H23),
 C24(H24), C25(H25), C29(H29), C30(H30), C31(H31), C33(H33), C35(H35)
3.b Idealised Me refined as rotating group:
 C26(H26A,H26B,H26C), C27(H27A,H27B,H27C), C34(H34A,H34B,H34C), C39(H39A,H39B,
 H39C), C41(H41A,H41B,H41C), C48(H48A,H48B,H48C)
;
_olex2_submission_special_instructions 'No special instructions were received'

loop_
_space_group_symop_operation_xyz
'x, y, z'
'-x, -y, z+1/2'
'x, -y, -z'
'-x, y, -z+1/2'
'x+1/2, y+1/2, z'
'-x+1/2, -y+1/2, z+1/2'
'x+1/2, -y+1/2, -z'
'-x+1/2, y+1/2, -z+1/2'

loop_
_atom_site_label
_atom_site_type_symbol
_atom_site_fract_x
_atom_site_fract_y
_atom_site_fract_z
_atom_site_U_iso_or_equiv
_atom_site_adp_type
_atom_site_occupancy
_atom_site_site_symmetry_order
_atom_site_calc_flag
_atom_site_refinement_flags_posn
_atom_site_refinement_flags_adp
_atom_site_refinement_flags_occupancy
C1 C 0.1084(4) 0.04194(10) 0.28190(17) 0.0421(8) Uani 1 1 d . . .
N2 N 0.1144(3) 0.08281(8) 0.27937(14) 0.0453(7) Uani 1 1 d . . .
F3 F -0.0578(2) 0.13277(7) 0.29705(12) 0.0693(7) Uani 1 1 d . . .
C4 C 0.0000 0.02153(13) 0.2500 0.0388(11) Uani 1 2 d S T P
C5 C 0.2996(4) 0.06206(11) 0.33681(17) 0.0468(8) Uani 1 1 d . . .
C6 C 0.2244(4) 0.02880(10) 0.31936(16) 0.0423(8) Uani 1 1 d . . .
C7 C 0.2649(4) -0.01157(10) 0.33832(16) 0.0423(8) Uani 1 1 d . . .
C8 C 0.0000 -0.02178(14) 0.2500 0.0419(11) Uani 1 2 d S T P
C9 C 0.1751(4) -0.03490(11) 0.37414(18) 0.0492(9) Uani 1 1 d . . .
H9 H 0.0892 -0.0249 0.3880 0.059 Uiso 1 1 calc R . .
C10 C 0.3381(4) -0.08929(11) 0.3691(2) 0.0543(10) Uani 1 1 d . . .
C11 C 0.6848(4) 0.07154(11) 0.44302(19) 0.0539(10) Uani 1 1 d . . .
C12 C 0.1064(4) -0.04262(12) 0.22060(19) 0.0531(9) Uani 1 1 d . . .
H12 H 0.1791 -0.0292 0.2006 0.064 Uiso 1 1 calc R . .
C13 C 0.1065(5) -0.08333(12) 0.2205(2) 0.0658(12) Uani 1 1 d . . .
H13 H 0.1787 -0.0970 0.2004 0.079 Uiso 1 1 calc R . .
C14 C 0.4325(4) 0.06413(11) 0.37340(18) 0.0492(9) Uani 1 1 d . . .
B15 B 0.0000 0.10934(17) 0.2500 0.0447(14) Uani 1 2 d S T P
C16 C 0.3927(4) -0.02658(12) 0.3221(2) 0.0562(10) Uani 1 1 d . . .
H16 H 0.4570 -0.0108 0.3007 0.067 Uiso 1 1 calc R . .
C17 C 0.2267(4) 0.09480(10) 0.31261(17) 0.0453(8) Uani 1 1 d . . .
C18 C 0.2600(4) 0.13642(11) 0.32690(18) 0.0487(9) Uani 1 1 d . . .
C19 C 0.0000 -0.10329(17) 0.2500 0.074(2) Uani 1 2 d S T P
H19 H 0.0000 -0.1306 0.2500 0.089 Uiso 1 2 calc RS T P
C20 C 0.5683(4) 0.05278(12) 0.4677(2) 0.0580(11) Uani 1 1 d . . .
H20 H 0.5732 0.0423 0.5083 0.070 Uiso 1 1 calc R . .
C21 C 0.3296(5) 0.21327(13) 0.3638(3) 0.0744(13) Uani 1 1 d . . .
C22 C 0.4292(4) -0.06546(13) 0.3370(2) 0.0641(11) Uani 1 1 d . . .
H22 H 0.5168 -0.0751 0.3249 0.077 Uiso 1 1 calc R . .
C23 C 0.2127(4) -0.07289(11) 0.3893(2) 0.0558(10) Uani 1 1 d . . .
H23 H 0.1517 -0.0879 0.4138 0.067 Uiso 1 1 calc R . .
C24 C 0.4447(5) 0.04910(12) 0.4338(2) 0.0587(10) Uani 1 1 d . . .
H24 H 0.3682 0.0363 0.4519 0.070 Uiso 1 1 calc R . .
C25 C 0.5490(5) 0.08233(15) 0.3478(2) 0.0714(13) Uani 1 1 d . . .
H25 H 0.5439 0.0925 0.3070 0.086 Uiso 1 1 calc R . .
C26 C 0.9433(5) 0.05789(19) 0.4449(3) 0.0905(17) Uani 1 1 d . . .
H26A H 0.9248 0.0303 0.4419 0.136 Uiso 1 1 calc GR . .
H26B H 1.0293 0.0620 0.4679 0.136 Uiso 1 1 calc GR . .
H26C H 0.9523 0.0687 0.4031 0.136 Uiso 1 1 calc GR . .
C27 C 0.8110(6) 0.0601(2) 0.5468(2) 0.0963(19) Uani 1 1 d . . .
H27A H 0.7294 0.0706 0.5676 0.145 Uiso 1 1 calc GR . .
H27B H 0.8939 0.0667 0.5706 0.145 Uiso 1 1 calc GR . .
H27C H 0.8028 0.0321 0.5438 0.145 Uiso 1 1 calc GR . .
C28 C 0.8225(5) 0.07788(14) 0.4793(2) 0.0645(11) Uani 1 1 d . . .
C29 C 0.2556(8) 0.14841(15) 0.3874(2) 0.102(2) Uani 1 1 d . . .
H29 H 0.2294 0.1305 0.4185 0.122 Uiso 1 1 calc R . .
C30 C 0.6741(5) 0.08590(15) 0.3818(2) 0.0724(13) Uani 1 1 d . . .
H30 H 0.7515 0.0981 0.3632 0.087 Uiso 1 1 calc R . .
C31 C 0.3016(6) 0.16351(13) 0.2820(2) 0.0756(14) Uani 1 1 d . . .
H31 H 0.3055 0.1565 0.2395 0.091 Uiso 1 1 calc R . .
C32 C 0.3723(5) -0.13263(13) 0.3816(3) 0.0772(14) Uani 1 1 d . . .
C33 C 0.3371(7) 0.20088(14) 0.3007(3) 0.0911(17) Uani 1 1 d . . .
H33 H 0.3673 0.2186 0.2702 0.109 Uiso 1 1 calc R . .
C34 C 0.8513(7) 0.12103(18) 0.4846(4) 0.107(2) Uani 1 1 d . . .
H34A H 0.8715 0.1315 0.4435 0.161 Uiso 1 1 calc GR . .
H34B H 0.9306 0.1252 0.5120 0.161 Uiso 1 1 calc GR . .
H34C H 0.7700 0.1340 0.5019 0.161 Uiso 1 1 calc GR . .
C35 C 0.2879(10) 0.18585(17) 0.4050(3) 0.121(3) Uani 1 1 d . . .
H35 H 0.2807 0.1926 0.4476 0.145 Uiso 1 1 calc R . .
C36 C 0.5292(13) -0.1422(3) 0.3538(8) 0.089(4) Uani 0.5 1 d . . .
C38 C 0.3707(9) 0.25460(17) 0.3853(4) 0.109(2) Uani 1 1 d . . .
C39 C 0.3757(16) 0.2830(2) 0.3326(5) 0.215(6) Uani 1 1 d . . .
H39A H 0.4285 0.2720 0.2981 0.323 Uiso 1 1 calc GR . .
H39B H 0.4205 0.3067 0.3466 0.323 Uiso 1 1 calc GR . .
H39C H 0.2816 0.2888 0.3187 0.323 Uiso 1 1 calc GR . .
C40 C 0.2810(16) -0.1552(3) 0.3360(11) 0.105(6) Uani 0.5 1 d . . .
C41 C 0.5093(16) 0.2525(3) 0.4206(9) 0.281(10) Uani 1 1 d . . .
H41A H 0.5011 0.2344 0.4551 0.421 Uiso 1 1 calc GR . .
H41B H 0.5328 0.2781 0.4366 0.421 Uiso 1 1 calc GR . .
H41C H 0.5821 0.2438 0.3922 0.421 Uiso 1 1 calc GR . .
C48 C 0.266(2) 0.2685(3) 0.4349(7) 0.251(9) Uani 1 1 d . . .
H48A H 0.1756 0.2570 0.4267 0.376 Uiso 1 1 calc GR . .
H48B H 0.2586 0.2966 0.4331 0.376 Uiso 1 1 calc GR . .
H48C H 0.2982 0.2608 0.4761 0.376 Uiso 1 1 calc GR . .
C50 C 0.372(3) -0.1417(4) 0.4479(6) 0.121(6) Uani 0.5 1 d . . .
C2 C 0.235(2) -0.1530(4) 0.4204(12) 0.147(7) Uani 0.5 1 d . . .
C1AA C 0.495(3) -0.1374(5) 0.425(2) 0.25(2) Uani 0.5 1 d . . .
C0AA C 0.376(5) -0.1574(7) 0.3257(12) 0.24(2) Uani 0.5 1 d . . .

loop_
_atom_site_aniso_label
_atom_site_aniso_U_11
_atom_site_aniso_U_22
_atom_site_aniso_U_33
_atom_site_aniso_U_23
_atom_site_aniso_U_13
_atom_site_aniso_U_12
C1 0.0384(18) 0.0414(19) 0.046(2) 0.0063(15) 0.0005(15) 0.0003(15)
N2 0.0448(17) 0.0366(16) 0.0547(18) 0.0043(13) -0.0099(14) -0.0053(13)
F3 0.0546(13) 0.0643(15) 0.0890(18) -0.0280(13) -0.0126(13) 0.0078(11)
C4 0.035(2) 0.041(3) 0.040(3) 0.000 0.001(2) 0.000
C5 0.042(2) 0.051(2) 0.0478(19) 0.0073(17) -0.0060(15) -0.0051(17)
C6 0.0362(18) 0.0450(19) 0.0456(19) 0.0036(15) 0.0000(15) -0.0032(15)
C7 0.0384(19) 0.046(2) 0.0428(19) 0.0045(15) -0.0032(16) -0.0014(15)
C8 0.039(3) 0.047(3) 0.040(3) 0.000 -0.005(2) 0.000
C9 0.042(2) 0.051(2) 0.054(2) 0.0059(18) 0.0094(17) 0.0042(17)
C10 0.056(2) 0.045(2) 0.062(2) -0.0005(18) -0.010(2) 0.0053(18)
C11 0.050(2) 0.055(2) 0.057(2) -0.0073(18) -0.0125(18) 0.0060(18)
C12 0.051(2) 0.054(2) 0.055(2) -0.0005(18) -0.0022(18) 0.0069(18)
C13 0.075(3) 0.052(3) 0.071(3) -0.013(2) -0.013(2) 0.013(2)
C14 0.046(2) 0.048(2) 0.053(2) 0.0055(18) -0.0146(17) -0.0029(17)
B15 0.041(3) 0.041(3) 0.052(3) 0.000 -0.007(3) 0.000
C16 0.042(2) 0.066(3) 0.061(2) 0.011(2) 0.0096(18) -0.0002(18)
C17 0.0402(19) 0.046(2) 0.050(2) 0.0038(16) -0.0070(16) -0.0033(15)
C18 0.045(2) 0.046(2) 0.055(2) 0.0047(17) -0.0104(17) -0.0110(16)
C19 0.093(5) 0.033(3) 0.097(5) 0.000 -0.020(4) 0.000
C20 0.055(2) 0.069(3) 0.050(2) 0.0097(19) -0.0136(19) 0.001(2)
C21 0.081(3) 0.051(2) 0.091(4) -0.007(2) -0.008(3) -0.021(2)
C22 0.047(2) 0.065(3) 0.080(3) -0.001(2) 0.005(2) 0.021(2)
C23 0.055(2) 0.050(2) 0.063(2) 0.0102(18) 0.0065(19) -0.0029(18)
C24 0.055(2) 0.062(3) 0.060(2) 0.017(2) -0.005(2) -0.010(2)
C25 0.057(3) 0.105(4) 0.053(2) 0.027(2) -0.015(2) -0.024(2)
C26 0.050(3) 0.127(5) 0.094(4) -0.010(3) -0.011(3) 0.014(3)
C27 0.067(3) 0.157(6) 0.065(3) -0.009(3) -0.029(2) 0.022(4)
C28 0.050(2) 0.078(3) 0.066(3) -0.011(2) -0.018(2) 0.009(2)
C29 0.185(7) 0.061(3) 0.060(3) 0.006(2) -0.003(4) -0.039(4)
C30 0.055(3) 0.100(4) 0.062(3) 0.017(2) -0.013(2) -0.027(2)
C31 0.096(4) 0.060(3) 0.071(3) -0.003(2) 0.009(3) -0.022(3)
C32 0.080(3) 0.052(3) 0.099(4) 0.006(3) -0.016(3) 0.015(2)
C33 0.113(4) 0.059(3) 0.102(4) 0.001(3) 0.024(3) -0.027(3)
C34 0.079(4) 0.099(4) 0.144(6) -0.028(4) -0.041(4) -0.009(3)
C35 0.225(9) 0.067(3) 0.069(3) -0.008(3) -0.014(4) -0.053(5)
C36 0.065(7) 0.067(7) 0.135(11) 0.000(7) -0.013(7) 0.032(6)
C38 0.140(6) 0.060(3) 0.126(5) -0.020(3) -0.007(5) -0.023(3)
C39 0.389(19) 0.064(4) 0.193(9) 0.006(5) -0.021(11) -0.080(8)
C40 0.106(10) 0.027(5) 0.181(19) -0.026(7) -0.042(11) 0.010(6)
C41 0.264(15) 0.122(7) 0.46(2) -0.028(11) -0.219(17) -0.064(9)
C48 0.39(2) 0.082(5) 0.277(14) -0.081(7) 0.150(15) -0.046(9)
C50 0.22(2) 0.073(9) 0.072(7) 0.039(6) -0.019(10) 0.044(12)
C2 0.134(13) 0.069(8) 0.24(2) 0.067(11) 0.014(15) -0.014(8)
C1AA 0.17(2) 0.077(10) 0.49(5) 0.10(2) -0.21(3) -0.049(14)
C0AA 0.44(6) 0.145(18) 0.130(16) -0.070(13) -0.05(3) 0.17(3)

loop_
_atom_type_symbol
_atom_type_description
_atom_type_scat_dispersion_real
_atom_type_scat_dispersion_imag
_atom_type_scat_source
C C 0.0033 0.0016 'International Tables Vol C Tables 4.2.6.8 and 6.1.1.4'
H H 0.0000 0.0000 'International Tables Vol C Tables 4.2.6.8 and 6.1.1.4'
N N 0.0061 0.0033 'International Tables Vol C Tables 4.2.6.8 and 6.1.1.4'
O O 0.0106 0.0060 'International Tables Vol C Tables 4.2.6.8 and 6.1.1.4'
F F 0.0171 0.0103 'International Tables Vol C Tables 4.2.6.8 and 6.1.1.4'
B B 0.0013 0.0007 'International Tables Vol C Tables 4.2.6.8 and 6.1.1.4'

loop_
_geom_angle_atom_site_label_1
_geom_angle_atom_site_label_2
_geom_angle_atom_site_label_3
_geom_angle
_geom_angle_site_symmetry_1
_geom_angle_site_symmetry_3
N2 C1 C4 120.2(3) . .
N2 C1 C6 107.6(3) . .
C4 C1 C6 132.2(3) . .
C1 N2 B15 124.9(3) . .
C17 N2 C1 108.5(3) . .
C17 N2 B15 126.3(3) . .
C1 C4 C1 121.0(4) 4 .
C1 C4 C8 119.5(2) . .
C1 C4 C8 119.5(2) 4 .
C6 C5 C14 127.9(3) . .
C6 C5 C17 107.3(3) . .
C17 C5 C14 124.7(3) . .
C1 C6 C7 129.8(3) . .
C5 C6 C1 106.7(3) . .
C5 C6 C7 123.5(3) . .
C9 C7 C6 121.3(3) . .
C16 C7 C6 120.8(3) . .
C16 C7 C9 118.0(3) . .
C12 C8 C4 120.9(2) 4 .
C12 C8 C4 120.9(2) . .
C12 C8 C12 118.1(5) 4 .
C23 C9 C7 120.3(3) . .
C22 C10 C23 117.2(4) . .
C22 C10 C32 121.6(4) . .
C23 C10 C32 121.2(4) . .
C20 C11 C28 124.1(4) . .
C20 C11 C30 117.2(4) . .
C30 C11 C28 118.6(4) . .
C8 C12 C13 121.0(4) . .
C19 C13 C12 119.7(5) . .
C24 C14 C5 122.4(4) . .
C25 C14 C5 120.0(3) . .
C25 C14 C24 117.6(4) . .
N2 B15 N2 108.2(4) . 4
F3 B15 N2 109.10(15) . .
F3 B15 N2 110.33(15) . 4
F3 B15 N2 110.32(15) 4 .
F3 B15 N2 109.09(16) 4 4
F3 B15 F3 109.7(4) 4 .
C7 C16 C22 121.2(4) . .
N2 C17 C5 109.8(3) . .
N2 C17 C18 124.6(3) . .
C5 C17 C18 125.3(3) . .
C29 C18 C17 118.5(4) . .
C29 C18 C31 117.3(4) . .
C31 C18 C17 124.1(4) . .
C13 C19 C13 120.4(5) . 4
C11 C20 C24 121.8(4) . .
C33 C21 C38 123.2(5) . .
C35 C21 C33 115.1(4) . .
C35 C21 C38 121.6(5) . .
C10 C22 C16 121.0(4) . .
C9 C23 C10 122.0(4) . .
C14 C24 C20 121.1(4) . .
C14 C25 C30 121.4(4) . .
C11 C28 C27 110.2(4) . .
C26 C28 C11 110.0(4) . .
C26 C28 C27 108.5(4) . .
C34 C28 C11 109.4(4) . .
C34 C28 C26 109.8(5) . .
C34 C28 C27 109.0(5) . .
C18 C29 C35 122.5(5) . .
C11 C30 C25 120.8(4) . .
C33 C31 C18 119.5(5) . .
C10 C32 C36 108.8(6) . .
C10 C32 C2 108.4(6) . .
C36 C32 C2 142.8(7) . .
C40 C32 C10 105.0(6) . .
C40 C32 C36 101.1(9) . .
C40 C32 C2 69.9(11) . .
C50 C32 C10 112.0(7) . .
C50 C32 C36 108.0(10) . .
C50 C32 C40 121.0(13) . .
C50 C32 C2 55.9(11) . .
C50 C32 C1AA 51.5(17) . .
C50 C32 C0AA 132.0(13) . .
C1AA C32 C10 112.0(8) . .
C1AA C32 C36 59.1(18) . .
C1AA C32 C40 142.0(12) . .
C1AA C32 C2 105.2(17) . .
C0AA C32 C10 115.1(11) . .
C0AA C32 C36 64.6(18) . .
C0AA C32 C40 36.5(17) . .
C0AA C32 C2 99.9(19) . .
C0AA C32 C1AA 115(2) . .
C31 C33 C21 122.7(5) . .
C21 C35 C29 122.9(5) . .
C32 C36 C0AA 52.4(9) . .
C1AA C36 C32 55.7(9) . .
C1AA C36 C0AA 101.4(15) . .
C39 C38 C21 112.8(6) . .
C39 C38 C41 111.9(10) . .
C39 C38 C48 109.6(9) . .
C41 C38 C21 109.0(6) . .
C41 C38 C48 104.1(10) . .
C48 C38 C21 109.1(7) . .
C32 C40 C2 59.8(9) . .
C0AA C40 C32 69(2) . .
C0AA C40 C2 118(3) . .
C32 C50 C2 70.9(11) . .
C1AA C50 C32 66.5(16) . .
C1AA C50 C2 134(2) . .
C32 C2 C40 50.4(7) . .
C50 C2 C32 53.2(7) . .
C50 C2 C40 100.4(12) . .
C32 C1AA C36 65.1(15) . .
C50 C1AA C32 62.0(9) . .
C50 C1AA C36 124(2) . .
C32 C0AA C36 63.0(14) . .
C40 C0AA C32 74.9(19) . .
C40 C0AA C36 138(3) . .

loop_
_geom_bond_atom_site_label_1
_geom_bond_atom_site_label_2
_geom_bond_distance
_geom_bond_site_symmetry_2
C1 N2 1.395(4) .
C1 C4 1.412(4) .
C1 C6 1.428(5) .
N2 B15 1.543(4) .
N2 C17 1.340(5) .
F3 B15 1.388(4) .
C4 C1 1.412(4) 4
C4 C8 1.476(7) .
C5 C6 1.389(5) .
C5 C14 1.480(5) .
C5 C17 1.409(5) .
C6 C7 1.483(5) .
C7 C9 1.390(5) .
C7 C16 1.360(5) .
C8 C12 1.382(5) .
C8 C12 1.382(5) 4
C9 C23 1.380(5) .
C10 C22 1.366(6) .
C10 C23 1.382(6) .
C10 C32 1.536(6) .
C11 C20 1.378(6) .
C11 C28 1.530(6) .
C11 C30 1.387(6) .
C12 C13 1.387(6) .
C13 C19 1.369(5) .
C14 C24 1.379(6) .
C14 C25 1.378(6) .
B15 N2 1.543(4) 4
B15 F3 1.388(4) 4
C16 C22 1.406(6) .
C17 C18 1.484(5) .
C18 C29 1.343(6) .
C18 C31 1.380(6) .
C19 C13 1.369(5) 4
C20 C24 1.380(6) .
C21 C33 1.399(7) .
C21 C35 1.337(7) .
C21 C38 1.531(7) .
C25 C30 1.393(6) .
C26 C28 1.519(7) .
C27 C28 1.553(7) .
C28 C34 1.500(7) .
C29 C35 1.364(7) .
C31 C33 1.375(7) .
C32 C36 1.634(13) .
C32 C40 1.507(16) .
C32 C50 1.433(13) .
C32 C2 1.690(17) .
C32 C1AA 1.488(19) .
C32 C0AA 1.45(2) .
C36 C1AA 1.55(5) .
C36 C0AA 1.66(4) .
C38 C39 1.477(11) .
C38 C41 1.513(14) .
C38 C48 1.517(14) .
C40 C2 1.84(3) .
C40 C0AA 0.93(4) .
C50 C2 1.48(3) .
C50 C1AA 1.27(4) .

loop_
_smtbx_masks_void_nr
_smtbx_masks_void_average_x
_smtbx_masks_void_average_y
_smtbx_masks_void_average_z
_smtbx_masks_void_volume
_smtbx_masks_void_count_electrons
1 0.000 0.224 0.250 240.9 20.2
2 0.500 0.276 0.750 240.9 20.3
3 -0.500 0.724 0.250 240.9 20.2
4 0.000 0.776 0.750 240.9 20.3
5 0.160 0.000 0.500 9.1 1.2
6 0.340 0.500 0.000 9.1 1.2
7 0.660 0.500 0.500 9.1 1.2
8 0.840 0.000 0.000 9.1 1.2
